data_7151197
loop_
_publ_author_name
'Coles, Martyn P.'
'Lee, Steven F.'
'Oakley, Sarah H.'
'Estiu, Guillermina'
'Hitchcock, Peter B.'

_publ_section_title
;
 Nucleophilic activity of a linked bis{guanidine} leading to formation
 of a dicationic C4N4-heterocycle.
;
_journal_issue 24
_journal_name_full 'Organic &amp; biomolecular chemistry'
_journal_page_first 3909
_journal_page_last 3911
_journal_paper_doi 10.1039/b715209d
_journal_volume 5
_journal_year 2007
_chemical_compound_source 'synthesis as described'
_chemical_formula_moiety 'C16 H28 N6, 2(C24 H20 B)'
_chemical_formula_sum 'C64 H68 B2 N6'
_chemical_formula_weight 942.86
_chemical_name_systematic
;
?
;
_space_group_IT_number 14
_symmetry_cell_setting monoclinic
_symmetry_Int_Tables_number 14
_symmetry_space_group_name_Hall '-P 2ybc'
_symmetry_space_group_name_H-M 'P 1 21/c 1'
_atom_sites_solution_hydrogens geom
_atom_sites_solution_primary direct
_atom_sites_solution_secondary difmap
_audit_conform_dict_location ftp://ftp.iucr.org/pub/cif_core.dic
_audit_conform_dict_name cif_core.dic
_audit_conform_dict_version 2.3
_audit_creation_date 2005-10-31T15:48:14-00:00
_audit_creation_method 'WinGX routine CIF_UPDATE'
_cell_angle_alpha 90
_cell_angle_beta 104.766(1)
_cell_angle_gamma 90
_cell_formula_units_Z 2
_cell_length_a 11.1882(2)
_cell_length_b 14.3840(3)
_cell_length_c 16.3407(3)
_cell_measurement_reflns_used 19017
_cell_measurement_temperature 173(2)
_cell_measurement_theta_max 26.022
_cell_measurement_theta_min 3.395
_cell_measurement_wavelength 0.71073
_cell_volume 2542.88(8)
_computing_cell_refinement 'HKL Scalepack (Otwinowski & Minor 1997)'
_computing_data_collection 'Collect (Nonius BV, 1997-2000)'
_computing_data_reduction 'HKL Denzo and Scalepack (Otwinowski & Minor 1997)'
_computing_molecular_graphics 'Ortep-3 for Windows (Farrugia, 1997)'
_computing_publication_material 'WinGX publication routines (Farrugia, 1999)'
_computing_structure_refinement 'SHELXL-97 (Sheldrick, 1997)'
_computing_structure_solution 'SHELXS-86 (Sheldrick, 1986)'
_diffrn_ambient_temperature 173(2)
_diffrn_detector 'CCD plate'
_diffrn_detector_area_resol_mean 9
_diffrn_measured_fraction_theta_full 0.99
_diffrn_measured_fraction_theta_max 0.99
_diffrn_measurement_device '95mm CCD camera on \k-goniostat'
_diffrn_measurement_device_type KappaCCD
_diffrn_measurement_method 'CCD rotation images, thick slices'
_diffrn_orient_matrix_type 'by Nonius Collect from scalepack cell'
_diffrn_orient_matrix_UB_11 -0.730676E-1
_diffrn_orient_matrix_UB_12 -0.151069E-1
_diffrn_orient_matrix_UB_13 -0.477934E-1
_diffrn_orient_matrix_UB_21 0.424561E-1
_diffrn_orient_matrix_UB_22 -0.576189E-1
_diffrn_orient_matrix_UB_23 -0.121484E-1
_diffrn_orient_matrix_UB_31 -0.374481E-1
_diffrn_orient_matrix_UB_32 -0.358484E-1
_diffrn_orient_matrix_UB_33 0.396667E-1
_diffrn_radiation_monochromator graphite
_diffrn_radiation_probe x-ray
_diffrn_radiation_type MoK\a
_diffrn_radiation_wavelength 0.71073
_diffrn_reflns_av_R_equivalents 0.0803
_diffrn_reflns_av_unetI/netI 0.0412
_diffrn_reflns_limit_h_max 13
_diffrn_reflns_limit_h_min -13
_diffrn_reflns_limit_k_max 17
_diffrn_reflns_limit_k_min -17
_diffrn_reflns_limit_l_max 20
_diffrn_reflns_limit_l_min -20
_diffrn_reflns_number 35826
_diffrn_reflns_theta_full 26.09
_diffrn_reflns_theta_max 26.09
_diffrn_reflns_theta_min 3.46
_diffrn_source 'Enraf Nonius FR590'
_exptl_absorpt_coefficient_mu 0.072
_exptl_absorpt_correction_type none
_exptl_crystal_colour colourless
_exptl_crystal_density_diffrn 1.231
_exptl_crystal_density_method 'not measured'
_exptl_crystal_description prism
_exptl_crystal_F_000 1008
_exptl_crystal_size_max 0.35
_exptl_crystal_size_mid 0.3
_exptl_crystal_size_min 0.3
_refine_diff_density_max 0.604
_refine_diff_density_min -0.273
_refine_diff_density_rms 0.055
_refine_ls_extinction_method none
_refine_ls_goodness_of_fit_ref 1.027
_refine_ls_hydrogen_treatment constr
_refine_ls_matrix_type full
_refine_ls_number_parameters 330
_refine_ls_number_reflns 4993
_refine_ls_number_restraints 0
_refine_ls_restrained_S_all 1.027
_refine_ls_R_factor_all 0.0721
_refine_ls_R_factor_gt 0.0578
_refine_ls_shift/su_max 0
_refine_ls_shift/su_mean 0
_refine_ls_structure_factor_coef Fsqd
_refine_ls_weighting_details 'calc w=1/[\s^2^(Fo^2^)+(0.0729P)^2^+1.5891P] where P=(Fo^2^+2Fc^2^)/3'
_refine_ls_weighting_scheme calc
_refine_ls_wR_factor_gt 0.1451
_refine_ls_wR_factor_ref 0.1547
_reflns_number_gt 4119
_reflns_number_total 4993
_reflns_threshold_expression >2sigma(I)
_cod_data_source_file b715209d.txt
_cod_data_source_block (2b)-oct1605
_cod_original_sg_symbol_H-M 'P 21/c'
_cod_database_code 7151197

loop_
_symmetry_equiv_pos_as_xyz
'x, y, z'
'-x, y+1/2, -z+1/2'
'-x, -y, -z'
'x, -y-1/2, z-1/2'

loop_
_atom_site_label
_atom_site_type_symbol
_atom_site_fract_x
_atom_site_fract_y
_atom_site_fract_z
_atom_site_U_iso_or_equiv
_atom_site_adp_type
_atom_site_occupancy
_atom_site_symmetry_multiplicity
_atom_site_calc_flag
_atom_site_refinement_flags
_atom_site_disorder_assembly
_atom_site_disorder_group
N1 N 0.13588(14) 0.45254(11) 0.05555(10) 0.0308(4) Uani 1 1 d . . .
N2 N 0.05774(13) 0.60235(10) 0.04348(9) 0.0261(3) Uani 1 1 d . . .
N3 N 0.25601(14) 0.57346(11) 0.12833(10) 0.0325(4) Uani 1 1 d . . .
C1 C 0.15154(16) 0.54364(13) 0.07700(11) 0.0254(4) Uani 1 1 d . A .
C5 C 0.27704(19) 0.67105(14) 0.15532(14) 0.0395(5) Uani 1 1 d . A .
H5A H 0.3353 0.6998 0.1262 0.047 Uiso 1 1 calc R . .
H5B H 0.3156 0.6731 0.217 0.047 Uiso 1 1 calc R . .
C6 C 0.1591(2) 0.72646(15) 0.13604(13) 0.0407(5) Uani 1 1 d . . .
H6A H 0.1127 0.7125 0.1787 0.049 Uiso 1 1 calc R A .
H6B H 0.1789 0.7937 0.1393 0.049 Uiso 1 1 calc R . .
C7 C 0.08059(18) 0.70343(13) 0.04917(12) 0.0309(4) Uani 1 1 d . A .
H7A H 0.0011 0.7373 0.0386 0.037 Uiso 1 1 calc R . .
H7B H 0.1234 0.7228 0.0059 0.037 Uiso 1 1 calc R . .
C8 C 0.06937(16) 0.43078(13) -0.03148(11) 0.0283(4) Uani 1 1 d . . .
H8A H 0.1166 0.3828 -0.0533 0.034 Uiso 1 1 calc R . .
H8B H 0.0676 0.4873 -0.0663 0.034 Uiso 1 1 calc R . .
B B -0.21748(18) 0.57486(14) 0.23823(12) 0.0241(4) Uani 1 1 d . . .
C9 C -0.23790(16) 0.67103(12) 0.18143(11) 0.0256(4) Uani 1 1 d . . .
C10 C -0.14641(17) 0.73785(13) 0.18462(12) 0.0300(4) Uani 1 1 d . . .
H10 H -0.0686 0.7295 0.2241 0.036 Uiso 1 1 calc R . .
C11 C -0.16335(19) 0.81642(13) 0.13272(13) 0.0360(5) Uani 1 1 d . . .
H11 H -0.0976 0.8595 0.1374 0.043 Uiso 1 1 calc R . .
C12 C -0.2742(2) 0.83188(14) 0.07512(13) 0.0405(5) Uani 1 1 d . . .
H12 H -0.2843 0.8832 0.0373 0.049 Uiso 1 1 calc R . .
C13 C -0.3713(2) 0.77132(16) 0.07300(14) 0.0475(6) Uani 1 1 d . . .
H13 H -0.45 0.7826 0.0355 0.057 Uiso 1 1 calc R . .
C14 C -0.3534(2) 0.69420(15) 0.12567(13) 0.0403(5) Uani 1 1 d . . .
H14 H -0.4221 0.6549 0.1243 0.048 Uiso 1 1 calc R . .
C15 C -0.32508(16) 0.56705(14) 0.29079(11) 0.0287(4) Uani 1 1 d . . .
C16 C -0.38619(18) 0.64453(17) 0.31213(13) 0.0407(5) Uani 1 1 d . . .
H16 H -0.3677 0.7043 0.2938 0.049 Uiso 1 1 calc R . .
C17 C -0.4735(2) 0.6371(3) 0.35952(15) 0.0609(8) Uani 1 1 d . . .
H17 H -0.514 0.6913 0.372 0.073 Uiso 1 1 calc R . .
C18 C -0.5011(2) 0.5522(3) 0.38815(14) 0.0667(9) Uani 1 1 d . . .
H18 H -0.5598 0.5472 0.4209 0.08 Uiso 1 1 calc R . .
C19 C -0.4424(2) 0.4745(2) 0.36876(15) 0.0625(8) Uani 1 1 d . . .
H19 H -0.4604 0.4153 0.3885 0.075 Uiso 1 1 calc R . .
C20 C -0.35657(19) 0.48158(17) 0.32046(13) 0.0429(5) Uani 1 1 d . . .
H20 H -0.3182 0.4266 0.3072 0.051 Uiso 1 1 calc R . .
C21 C -0.23300(16) 0.48111(13) 0.17694(11) 0.0258(4) Uani 1 1 d . . .
C22 C -0.15901(19) 0.40257(13) 0.19715(12) 0.0352(5) Uani 1 1 d . . .
H22 H -0.0882 0.406 0.2438 0.042 Uiso 1 1 calc R . .
C23 C -0.1830(2) 0.31913(14) 0.15273(13) 0.0387(5) Uani 1 1 d . . .
H23 H -0.1288 0.2678 0.1691 0.046 Uiso 1 1 calc R . .
C24 C -0.28504(19) 0.31081(14) 0.08516(13) 0.0354(5) Uani 1 1 d . . .
H24 H -0.3053 0.253 0.0569 0.043 Uiso 1 1 calc R . .
C25 C -0.3574(2) 0.38881(17) 0.05934(15) 0.0478(6) Uani 1 1 d . . .
H25 H -0.4259 0.3855 0.0111 0.057 Uiso 1 1 calc R . .
C26 C -0.33031(19) 0.47189(16) 0.10349(14) 0.0439(5) Uani 1 1 d . . .
H26 H -0.3797 0.5248 0.0832 0.053 Uiso 1 1 calc R . .
C27 C -0.08075(16) 0.57595(12) 0.30630(11) 0.0240(4) Uani 1 1 d . . .
C28 C 0.02830(16) 0.56498(12) 0.27976(12) 0.0272(4) Uani 1 1 d . . .
H28 H 0.0218 0.5573 0.2211 0.033 Uiso 1 1 calc R . .
C29 C 0.14550(17) 0.56485(13) 0.33548(13) 0.0315(4) Uani 1 1 d . . .
H29 H 0.2168 0.5578 0.3146 0.038 Uiso 1 1 calc R . .
C30 C 0.15761(18) 0.57517(12) 0.42177(13) 0.0323(4) Uani 1 1 d . . .
H30 H 0.2369 0.5741 0.4605 0.039 Uiso 1 1 calc R . .
C31 C 0.05302(18) 0.58690(13) 0.45015(12) 0.0328(4) Uani 1 1 d . . .
H31 H 0.0602 0.5945 0.509 0.039 Uiso 1 1 calc R . .
C32 C -0.06375(17) 0.58774(13) 0.39336(11) 0.0296(4) Uani 1 1 d . . .
H32 H -0.1343 0.5967 0.4147 0.036 Uiso 1 1 calc R . .
C2 C 0.2158(2) 0.37918(16) 0.10342(15) 0.0477(6) Uani 0.822(7) 1 d P A 1
H2A H 0.2591 0.3472 0.0656 0.057 Uiso 0.822(7) 1 calc PR A 1
H2B H 0.164 0.3327 0.123 0.057 Uiso 0.822(7) 1 calc PR A 1
C3 C 0.3095(3) 0.41761(19) 0.17834(19) 0.0476(10) Uani 0.822(7) 1 d P A 1
H3A H 0.378 0.3726 0.1971 0.057 Uiso 0.822(7) 1 calc PR A 1
H3B H 0.2706 0.4274 0.2257 0.057 Uiso 0.822(7) 1 calc PR A 1
C4 C 0.3595(2) 0.50846(16) 0.15540(15) 0.0451(5) Uani 0.822(7) 1 d P A 1
H4A H 0.4211 0.5339 0.2049 0.054 Uiso 0.822(7) 1 calc PR A 1
H4B H 0.4005 0.4988 0.1091 0.054 Uiso 0.822(7) 1 calc PR A 1
C2A C 0.2158(2) 0.37918(16) 0.10342(15) 0.0477(6) Uani 0.178(7) 1 d P A 2
H2A1 H 0.1941 0.3664 0.1574 0.057 Uiso 0.178(7) 1 calc PR A 2
H2A2 H 0.2073 0.321 0.0701 0.057 Uiso 0.178(7) 1 calc PR A 2
C3A C 0.3418(12) 0.4156(9) 0.1192(9) 0.044(4) Uiso 0.178(7) 1 d P A 2
H3A1 H 0.3982 0.3725 0.1579 0.053 Uiso 0.178(7) 1 calc PR A 2
H3A2 H 0.3661 0.4161 0.065 0.053 Uiso 0.178(7) 1 calc PR A 2
C4A C 0.3595(2) 0.50846(16) 0.15540(15) 0.0451(5) Uani 0.178(7) 1 d P A 2
H4A1 H 0.4329 0.5362 0.1415 0.054 Uiso 0.178(7) 1 calc PR A 2
H4A2 H 0.3786 0.5026 0.2178 0.054 Uiso 0.178(7) 1 calc PR A 2

loop_
_atom_site_aniso_label
_atom_site_aniso_U_11
_atom_site_aniso_U_22
_atom_site_aniso_U_33
_atom_site_aniso_U_23
_atom_site_aniso_U_13
_atom_site_aniso_U_12
N1 0.0300(8) 0.0264(8) 0.0298(8) -0.0033(6) -0.0036(7) 0.0014(6)
N2 0.0254(8) 0.0252(8) 0.0259(8) -0.0029(6) 0.0030(6) -0.0018(6)
N3 0.0266(8) 0.0362(9) 0.0303(8) -0.0048(7) -0.0010(7) -0.0026(7)
C1 0.0253(9) 0.0305(9) 0.0198(8) -0.0011(7) 0.0048(7) -0.0039(7)
C5 0.0380(11) 0.0372(11) 0.0378(11) -0.0077(9) -0.0002(9) -0.0115(9)
C6 0.0438(12) 0.0364(11) 0.0408(12) -0.0092(9) 0.0089(10) -0.0102(9)
C7 0.0331(10) 0.0247(9) 0.0348(10) -0.0023(8) 0.0088(8) -0.0026(8)
C8 0.0262(9) 0.0325(10) 0.0263(9) -0.0062(7) 0.0068(7) -0.0018(7)
B 0.0212(10) 0.0267(10) 0.0240(10) -0.0015(8) 0.0047(8) -0.0014(8)
C9 0.0273(9) 0.0270(9) 0.0216(8) -0.0034(7) 0.0048(7) -0.0010(7)
C10 0.0248(9) 0.0283(10) 0.0349(10) -0.0006(8) 0.0041(8) 0.0015(7)
C11 0.0361(11) 0.0257(9) 0.0450(12) 0.0006(8) 0.0083(9) -0.0019(8)
C12 0.0507(13) 0.0294(10) 0.0365(11) 0.0056(8) 0.0023(10) -0.0012(9)
C13 0.0476(13) 0.0382(12) 0.0433(12) 0.0061(10) -0.0126(10) -0.0036(10)
C14 0.0351(11) 0.0358(11) 0.0419(12) 0.0039(9) -0.0052(9) -0.0061(9)
C15 0.0199(9) 0.0439(11) 0.0195(8) -0.0008(7) -0.0001(7) -0.0001(8)
C16 0.0294(10) 0.0587(14) 0.0322(10) -0.0171(10) 0.0045(8) 0.0014(9)
C17 0.0312(12) 0.116(2) 0.0332(12) -0.0300(14) 0.0039(10) 0.0093(14)
C18 0.0240(11) 0.151(3) 0.0267(11) 0.0021(15) 0.0090(9) -0.0028(15)
C19 0.0328(12) 0.110(2) 0.0437(13) 0.0340(15) 0.0080(11) -0.0080(14)
C20 0.0273(10) 0.0614(14) 0.0403(12) 0.0191(10) 0.0092(9) 0.0005(10)
C21 0.0221(9) 0.0298(9) 0.0271(9) -0.0004(7) 0.0092(7) -0.0029(7)
C22 0.0421(11) 0.0289(10) 0.0277(10) 0.0028(8) -0.0036(8) 0.0002(8)
C23 0.0487(13) 0.0271(10) 0.0358(11) 0.0013(8) 0.0022(9) 0.0057(9)
C24 0.0375(11) 0.0319(10) 0.0377(11) -0.0094(8) 0.0110(9) -0.0060(8)
C25 0.0330(11) 0.0497(13) 0.0517(13) -0.0179(11) -0.0058(10) 0.0038(10)
C26 0.0317(11) 0.0426(12) 0.0489(13) -0.0136(10) -0.0050(9) 0.0090(9)
C27 0.0237(9) 0.0215(8) 0.0254(9) 0.0018(7) 0.0034(7) -0.0014(7)
C28 0.0261(9) 0.0278(9) 0.0268(9) 0.0013(7) 0.0049(7) -0.0003(7)
C29 0.0229(9) 0.0292(10) 0.0408(11) 0.0022(8) 0.0054(8) 0.0014(7)
C30 0.0269(10) 0.0246(9) 0.0374(11) 0.0031(8) -0.0063(8) -0.0027(7)
C31 0.0384(11) 0.0295(10) 0.0258(9) -0.0003(7) -0.0009(8) -0.0056(8)
C32 0.0293(10) 0.0314(10) 0.0276(9) -0.0021(7) 0.0063(8) -0.0035(8)
C2 0.0422(12) 0.0358(12) 0.0528(14) 0.0058(10) -0.0107(10) 0.0044(10)
C3 0.0448(17) 0.0394(15) 0.0443(18) 0.0012(12) -0.0146(13) 0.0063(12)
C4 0.0283(11) 0.0495(13) 0.0481(13) -0.0033(10) -0.0074(9) 0.0018(9)
C2A 0.0422(12) 0.0358(12) 0.0528(14) 0.0058(10) -0.0107(10) 0.0044(10)
C4A 0.0283(11) 0.0495(13) 0.0481(13) -0.0033(10) -0.0074(9) 0.0018(9)

loop_
_atom_type_symbol
_atom_type_description
_atom_type_scat_dispersion_real
_atom_type_scat_dispersion_imag
_atom_type_scat_source
C C 0.0033 0.0016 'International Tables Vol C Tables 4.2.6.8 and 6.1.1.4'
H H 0 0 'International Tables Vol C Tables 4.2.6.8 and 6.1.1.4'
B B 0.0013 0.0007 'International Tables Vol C Tables 4.2.6.8 and 6.1.1.4'
N N 0.0061 0.0033 'International Tables Vol C Tables 4.2.6.8 and 6.1.1.4'

loop_
_geom_angle_atom_site_label_1
_geom_angle_atom_site_label_2
_geom_angle_atom_site_label_3
_geom_angle
_geom_angle_site_symmetry_1
_geom_angle_site_symmetry_3
_geom_angle_publ_flag
C1 N1 C8 117.30(15) . . ?
C1 N1 C2 122.29(16) . . ?
C8 N1 C2 116.95(16) . . ?
C1 N2 C8 118.60(15) . 3_565 ?
C1 N2 C7 119.13(15) . . ?
C8 N2 C7 118.42(15) 3_565 . ?
C1 N3 C4 119.09(17) . . ?
C1 N3 C5 123.12(16) . . ?
C4 N3 C5 117.65(16) . . ?
N3 C1 N2 121.59(16) . . ?
N3 C1 N1 120.77(17) . . ?
N2 C1 N1 117.63(15) . . ?
N3 C5 C6 112.20(16) . . ?
N3 C5 H5A 109.2 . . ?
C6 C5 H5A 109.2 . . ?
N3 C5 H5B 109.2 . . ?
C6 C5 H5B 109.2 . . ?
H5A C5 H5B 107.9 . . ?
C7 C6 C5 110.56(17) . . ?
C7 C6 H6A 109.5 . . ?
C5 C6 H6A 109.5 . . ?
C7 C6 H6B 109.5 . . ?
C5 C6 H6B 109.5 . . ?
H6A C6 H6B 108.1 . . ?
N2 C7 C6 109.07(16) . . ?
N2 C7 H7A 109.9 . . ?
C6 C7 H7A 109.9 . . ?
N2 C7 H7B 109.9 . . ?
C6 C7 H7B 109.9 . . ?
H7A C7 H7B 108.3 . . ?
N1 C8 N2 115.86(15) . 3_565 ?
N1 C8 H8A 108.3 . . ?
N2 C8 H8A 108.3 3_565 . ?
N1 C8 H8B 108.3 . . ?
N2 C8 H8B 108.3 3_565 . ?
H8A C8 H8B 107.4 . . ?
C27 B C9 110.11(14) . . ?
C27 B C15 108.92(14) . . ?
C9 B C15 109.58(14) . . ?
C27 B C21 110.56(14) . . ?
C9 B C21 111.30(14) . . ?
C15 B C21 106.27(14) . . ?
C10 C9 C14 113.69(17) . . ?
C10 C9 B 124.18(16) . . ?
C14 C9 B 122.11(16) . . ?
C9 C10 C11 123.37(18) . . ?
C9 C10 H10 118.3 . . ?
C11 C10 H10 118.3 . . ?
C12 C11 C10 120.48(19) . . ?
C12 C11 H11 119.8 . . ?
C10 C11 H11 119.8 . . ?
C11 C12 C13 118.78(19) . . ?
C11 C12 H12 120.6 . . ?
C13 C12 H12 120.6 . . ?
C12 C13 C14 120.0(2) . . ?
C12 C13 H13 120 . . ?
C14 C13 H13 120 . . ?
C13 C14 C9 123.36(19) . . ?
C13 C14 H14 118.3 . . ?
C9 C14 H14 118.3 . . ?
C16 C15 C20 115.58(19) . . ?
C16 C15 B 122.92(18) . . ?
C20 C15 B 121.42(17) . . ?
C17 C16 C15 122.2(2) . . ?
C17 C16 H16 118.9 . . ?
C15 C16 H16 118.9 . . ?
C18 C17 C16 120.5(3) . . ?
C18 C17 H17 119.7 . . ?
C16 C17 H17 119.7 . . ?
C17 C18 C19 118.9(2) . . ?
C17 C18 H18 120.5 . . ?
C19 C18 H18 120.5 . . ?
C18 C19 C20 120.7(3) . . ?
C18 C19 H19 119.7 . . ?
C20 C19 H19 119.7 . . ?
C19 C20 C15 122.1(2) . . ?
C19 C20 H20 118.9 . . ?
C15 C20 H20 118.9 . . ?
C22 C21 C26 114.26(17) . . ?
C22 C21 B 123.50(16) . . ?
C26 C21 B 122.00(16) . . ?
C21 C22 C23 123.54(18) . . ?
C21 C22 H22 118.2 . . ?
C23 C22 H22 118.2 . . ?
C24 C23 C22 120.23(19) . . ?
C24 C23 H23 119.9 . . ?
C22 C23 H23 119.9 . . ?
C23 C24 C25 118.35(18) . . ?
C23 C24 H24 120.8 . . ?
C25 C24 H24 120.8 . . ?
C24 C25 C26 120.4(2) . . ?
C24 C25 H25 119.8 . . ?
C26 C25 H25 119.8 . . ?
C25 C26 C21 122.9(2) . . ?
C25 C26 H26 118.5 . . ?
C21 C26 H26 118.5 . . ?
C32 C27 C28 115.14(16) . . ?
C32 C27 B 123.45(16) . . ?
C28 C27 B 121.41(15) . . ?
C29 C28 C27 123.07(17) . . ?
C29 C28 H28 118.5 . . ?
C27 C28 H28 118.5 . . ?
C30 C29 C28 119.69(18) . . ?
C30 C29 H29 120.2 . . ?
C28 C29 H29 120.2 . . ?
C31 C30 C29 118.96(17) . . ?
C31 C30 H30 120.5 . . ?
C29 C30 H30 120.5 . . ?
C30 C31 C32 120.63(18) . . ?
C30 C31 H31 119.7 . . ?
C32 C31 H31 119.7 . . ?
C31 C32 C27 122.50(18) . . ?
C31 C32 H32 118.7 . . ?
C27 C32 H32 118.7 . . ?
N1 C2 C3 111.89(19) . . ?
N1 C2 H2A 109.2 . . ?
C3 C2 H2A 109.2 . . ?
N1 C2 H2B 109.2 . . ?
C3 C2 H2B 109.2 . . ?
H2A C2 H2B 107.9 . . ?
C2 C3 C4 110.1(2) . . ?
C2 C3 H3A 109.6 . . ?
C4 C3 H3A 109.6 . . ?
C2 C3 H3B 109.6 . . ?
C4 C3 H3B 109.6 . . ?
H3A C3 H3B 108.2 . . ?
N3 C4 C3 108.25(19) . . ?
N3 C4 H4A 110 . . ?
C3 C4 H4A 110 . . ?
N3 C4 H4B 110 . . ?
C3 C4 H4B 110 . . ?
H4A C4 H4B 108.4 . . ?
H3A1 C3A H3A2 107.5 . . ?

loop_
_geom_bond_atom_site_label_1
_geom_bond_atom_site_label_2
_geom_bond_distance
_geom_bond_site_symmetry_2
_geom_bond_publ_flag
N1 C1 1.356(2) . ?
N1 C8 1.461(2) . ?
N1 C2 1.473(3) . ?
N2 C1 1.350(2) . ?
N2 C8 1.465(2) 3_565 ?
N2 C7 1.475(2) . ?
N3 C1 1.324(2) . ?
N3 C4 1.466(3) . ?
N3 C5 1.472(2) . ?
C5 C6 1.504(3) . ?
C5 H5A 0.99 . ?
C5 H5B 0.99 . ?
C6 C7 1.504(3) . ?
C6 H6A 0.99 . ?
C6 H6B 0.99 . ?
C7 H7A 0.99 . ?
C7 H7B 0.99 . ?
C8 N2 1.465(2) 3_565 ?
C8 H8A 0.99 . ?
C8 H8B 0.99 . ?
B C27 1.646(3) . ?
B C9 1.649(3) . ?
B C15 1.651(3) . ?
B C21 1.662(3) . ?
C9 C10 1.395(3) . ?
C9 C14 1.418(3) . ?
C10 C11 1.397(3) . ?
C10 H10 0.95 . ?
C11 C12 1.371(3) . ?
C11 H11 0.95 . ?
C12 C13 1.386(3) . ?
C12 H12 0.95 . ?
C13 C14 1.387(3) . ?
C13 H13 0.95 . ?
C14 H14 0.95 . ?
C15 C16 1.397(3) . ?
C15 C20 1.399(3) . ?
C16 C17 1.397(3) . ?
C16 H16 0.95 . ?
C17 C18 1.371(5) . ?
C17 H17 0.95 . ?
C18 C19 1.374(4) . ?
C18 H18 0.95 . ?
C19 C20 1.393(3) . ?
C19 H19 0.95 . ?
C20 H20 0.95 . ?
C21 C22 1.390(3) . ?
C21 C26 1.406(3) . ?
C22 C23 1.393(3) . ?
C22 H22 0.95 . ?
C23 C24 1.376(3) . ?
C23 H23 0.95 . ?
C24 C25 1.385(3) . ?
C24 H24 0.95 . ?
C25 C26 1.389(3) . ?
C25 H25 0.95 . ?
C26 H26 0.95 . ?
C27 C32 1.397(2) . ?
C27 C28 1.404(3) . ?
C28 C29 1.393(3) . ?
C28 H28 0.95 . ?
C29 C30 1.390(3) . ?
C29 H29 0.95 . ?
C30 C31 1.375(3) . ?
C30 H30 0.95 . ?
C31 C32 1.396(3) . ?
C31 H31 0.95 . ?
C32 H32 0.95 . ?
C2 C3 1.499(3) . ?
C2 H2A 0.99 . ?
C2 H2B 0.99 . ?
C3 C4 1.506(4) . ?
C3 H3A 0.99 . ?
C3 H3B 0.99 . ?
C4 H4A 0.99 . ?
C4 H4B 0.99 . ?
C3A H3A1 0.99 . ?
C3A H3A2 0.99 . ?
